data_2204195
loop_
_publ_author_name
Atta-ur-Rahman
'Zareen, Seema'
'Choudhary, M. Iqbal'
'Shaheen, Farzana'
'Parvez, Masood'

_publ_section_title
;
 Conformations of imperatorin
;
_journal_issue 9
_journal_name_full 'Acta Crystallographica Section E'
_journal_page_first o1460
_journal_page_last o1462
_journal_paper_doi 10.1107/S1600536804018604
_journal_volume 60
_journal_year 2004
_chemical_formula_iupac 'C16 H14 O4'
_chemical_formula_moiety 'C16 H14 O4'
_chemical_formula_sum 'C16 H14 O4'
_chemical_formula_weight 270.27
_chemical_name_common
;
Imperatorin
;
_chemical_name_systematic
;
9-(3-methylbut-2-enyloxy)-7H-furo[3,2-g]chromen-7-one
;
_space_group_IT_number 2
_symmetry_cell_setting triclinic
_symmetry_space_group_name_Hall '-P 1'
_symmetry_space_group_name_H-M 'P -1'
_atom_sites_solution_hydrogens geom
_atom_sites_solution_primary direct
_atom_sites_solution_secondary difmap
_cell_angle_alpha 64.72(4)
_cell_angle_beta 89.47(3)
_cell_angle_gamma 84.17(2)
_cell_formula_units_Z 4
_cell_length_a 11.041(6)
_cell_length_b 11.729(6)
_cell_length_c 11.800(7)
_cell_measurement_reflns_used 14651
_cell_measurement_temperature 173(2)
_cell_measurement_theta_max 30.0
_cell_measurement_theta_min 2.9
_cell_volume 1373.6(14)
_computing_cell_refinement 'HKL DENZO (Otwinowski & Minor, 1997)'
_computing_data_collection 'COLLECT (Hooft, 1998)'
_computing_data_reduction 'SCALEPACK (Otwinowski & Minor, 1997)'
_computing_molecular_graphics 'ORTEPII (Johnson, 1976)'
_computing_publication_material 'SHELXL97 (Sheldrick, 1997)'
_computing_structure_refinement 'SHELXL97 (Sheldrick, 1997)'
_computing_structure_solution 'SAPI91 (Fan, 1991)'
_diffrn_ambient_temperature 173(2)
_diffrn_measured_fraction_theta_full 0.991
_diffrn_measured_fraction_theta_max 0.977
_diffrn_measurement_device_type 'Nonius KappaCCD'
_diffrn_measurement_method '\w and \f'
_diffrn_radiation_monochromator graphite
_diffrn_radiation_source 'fine-focus sealed tube'
_diffrn_radiation_type MoK\a
_diffrn_radiation_wavelength 0.71073
_diffrn_reflns_av_R_equivalents 0.019
_diffrn_reflns_av_sigmaI/netI 0.034
_diffrn_reflns_limit_h_max 14
_diffrn_reflns_limit_h_min -15
_diffrn_reflns_limit_k_max 16
_diffrn_reflns_limit_k_min -16
_diffrn_reflns_limit_l_max 16
_diffrn_reflns_limit_l_min -16
_diffrn_reflns_number 14651
_diffrn_reflns_theta_full 30.0
_diffrn_reflns_theta_max 30.0
_diffrn_reflns_theta_min 2.9
_exptl_absorpt_coefficient_mu 0.094
_exptl_absorpt_correction_type none
_exptl_crystal_colour colorless
_exptl_crystal_density_diffrn 1.307
_exptl_crystal_density_meas ?
_exptl_crystal_density_method .
_exptl_crystal_description block
_exptl_crystal_F_000 568
_exptl_crystal_size_max 0.35
_exptl_crystal_size_mid 0.32
_exptl_crystal_size_min 0.18
_refine_diff_density_max 0.36
_refine_diff_density_min -0.32
_refine_ls_extinction_method none
_refine_ls_goodness_of_fit_ref 1.00
_refine_ls_hydrogen_treatment constr
_refine_ls_matrix_type full
_refine_ls_number_parameters 361
_refine_ls_number_reflns 7853
_refine_ls_number_restraints 0
_refine_ls_restrained_S_all 1.00
_refine_ls_R_factor_all 0.062
_refine_ls_R_factor_gt 0.048
_refine_ls_shift/su_max 0.001
_refine_ls_shift/su_mean 0.00
_refine_ls_structure_factor_coef Fsqd
_refine_ls_weighting_details 'calc w = 1/[\s^2^(Fo^2^)+(0.075P)^2^+0.4P] where P = (Fo^2^+2Fc^2^)/3'
_refine_ls_weighting_scheme calc
_refine_ls_wR_factor_gt 0.131
_refine_ls_wR_factor_ref 0.142
_reflns_number_gt 6297
_reflns_number_total 7853
_reflns_threshold_expression I>2\s(I)
_cod_data_source_file lh6250.cif
_cod_data_source_block I
_cod_original_cell_volume 1373.6(13)
_cod_database_code 2204195
_cod_database_fobs_code 2204195

loop_
_symmetry_equiv_pos_as_xyz
'x, y, z'
'-x, -y, -z'

loop_
_atom_site_label
_atom_site_fract_x
_atom_site_fract_y
_atom_site_fract_z
_atom_site_U_iso_or_equiv
_atom_site_adp_type
_atom_site_calc_flag
_atom_site_refinement_flags
_atom_site_occupancy
_atom_site_type_symbol
O1 0.14511(7) 0.18938(8) 0.47373(8) 0.02866(19) Uani d . 1 O
C2 0.23441(11) 0.15566(12) 0.40654(12) 0.0322(3) Uani d . 1 C
H2 0.3191 0.1577 0.4178 0.039 Uiso calc R 1 H
C3 0.18727(11) 0.11993(12) 0.32403(12) 0.0309(3) Uani d . 1 C
H3 0.2311 0.0935 0.2682 0.037 Uiso calc R 1 H
C4a 0.05685(10) 0.12952(11) 0.33648(10) 0.0250(2) Uani d . 1 C
C4 -0.04210(11) 0.10506(11) 0.28198(10) 0.0266(2) Uani d . 1 C
H4 -0.0312 0.0773 0.2174 0.032 Uiso calc R 1 H
C5a -0.15831(10) 0.12222(10) 0.32431(10) 0.0231(2) Uani d . 1 C
C5 -0.26659(11) 0.09624(12) 0.27659(11) 0.0282(2) Uani d . 1 C
H5 -0.2605 0.0692 0.2113 0.034 Uiso calc R 1 H
C6 -0.37588(11) 0.10949(12) 0.32269(11) 0.0297(2) Uani d . 1 C
H6 -0.4452 0.0882 0.2919 0.036 Uiso calc R 1 H
C7 -0.39027(10) 0.15539(12) 0.41815(11) 0.0274(2) Uani d . 1 C
O71 -0.48490(8) 0.17358(11) 0.46376(10) 0.0420(2) Uani d . 1 O
O8 -0.28708(7) 0.18429(8) 0.46069(7) 0.02450(17) Uani d . 1 O
C8a -0.17352(9) 0.16544(10) 0.41837(9) 0.0211(2) Uani d . 1 C
C9 -0.07616(10) 0.19276(10) 0.47340(9) 0.0216(2) Uani d . 1 C
C9a 0.03736(10) 0.17244(10) 0.43010(10) 0.0233(2) Uani d . 1 C
O10 -0.09238(7) 0.23195(8) 0.56679(7) 0.02543(17) Uani d . 1 O
C1' -0.1078(2) 0.36886(14) 0.51872(15) 0.0549(5) Uani d . 1 C
H1'1 -0.1785 0.4044 0.4585 0.066 Uiso calc R 1 H
H1'2 -0.0343 0.4043 0.4743 0.066 Uiso calc R 1 H
C2' -0.12754(15) 0.40332(13) 0.62473(13) 0.0399(3) Uani d . 1 C
H2' -0.0615 0.3816 0.6838 0.048 Uiso calc R 1 H
C3' -0.22839(17) 0.46143(14) 0.64490(16) 0.0496(4) Uani d . 1 C
C4' -0.2358(3) 0.48941(19) 0.7577(2) 0.0823(8) Uani d . 1 C
H41 -0.3165 0.5325 0.7582 0.123 Uiso calc PR 0.50 H
H42 -0.1732 0.5441 0.7545 0.123 Uiso calc PR 0.50 H
H43 -0.2226 0.4098 0.8340 0.123 Uiso calc PR 0.50 H
H44 -0.1583 0.4585 0.8063 0.123 Uiso calc PR 0.50 H
H45 -0.3016 0.4469 0.8100 0.123 Uiso calc PR 0.50 H
H46 -0.2523 0.5812 0.7305 0.123 Uiso calc PR 0.50 H
C5' -0.3440(3) 0.4998(3) 0.5669(3) 0.1064(10) Uani d . 1 C
H51 -0.4047 0.5412 0.6021 0.160 Uiso calc PR 0.50 H
H52 -0.3747 0.4245 0.5664 0.160 Uiso calc PR 0.50 H
H53 -0.3284 0.5590 0.4809 0.160 Uiso calc PR 0.50 H
H54 -0.3338 0.4752 0.4974 0.160 Uiso calc PR 0.50 H
H55 -0.3639 0.5920 0.5332 0.160 Uiso calc PR 0.50 H
H56 -0.4101 0.4575 0.6187 0.160 Uiso calc PR 0.50 H
O11 0.16999(7) 0.15992(9) -0.01158(8) 0.0318(2) Uani d . 1 O
C12 0.08800(12) 0.16324(14) -0.10183(14) 0.0389(3) Uani d . 1 C
H12 0.0025 0.1633 -0.0918 0.047 Uiso calc R 1 H
C13 0.14312(12) 0.16639(14) -0.20465(14) 0.0378(3) Uani d . 1 C
H13 0.1050 0.1694 -0.2779 0.045 Uiso calc R 1 H
C14a 0.27216(11) 0.16423(12) -0.18230(11) 0.0287(2) Uani d . 1 C
C14 0.37703(12) 0.16291(12) -0.24755(11) 0.0293(2) Uani d . 1 C
H14 0.3726 0.1644 -0.3285 0.035 Uiso calc R 1 H
C15a 0.48926(11) 0.15931(11) -0.19195(10) 0.0251(2) Uani d . 1 C
C15 0.60371(12) 0.15286(12) -0.25001(11) 0.0306(3) Uani d . 1 C
H15 0.6041 0.1516 -0.3300 0.037 Uiso calc R 1 H
C16 0.70946(12) 0.14864(12) -0.19298(12) 0.0320(3) Uani d . 1 C
H16 0.7836 0.1424 -0.2325 0.038 Uiso calc R 1 H
C17 0.71337(11) 0.15343(12) -0.07275(11) 0.0294(2) Uani d . 1 C
O171 0.80358(8) 0.15319(11) -0.01528(9) 0.0420(2) Uani d . 1 O
O18 0.60337(7) 0.16047(8) -0.01767(7) 0.02636(18) Uani d . 1 O
C18a 0.49426(10) 0.16017(10) -0.07300(10) 0.0222(2) Uani d . 1 C
C19 0.39048(10) 0.16263(10) -0.00562(10) 0.0222(2) Uani d . 1 C
C19a 0.28173(10) 0.16137(11) -0.06231(11) 0.0252(2) Uani d . 1 C
O110 0.39638(7) 0.16616(8) 0.10895(7) 0.02527(17) Uani d . 1 O
C11' 0.39656(12) 0.29626(12) 0.09559(12) 0.0321(3) Uani d . 1 C
H111 0.4662 0.3346 0.0453 0.039 Uiso calc R 1 H
H112 0.4069 0.2948 0.1795 0.039 Uiso calc R 1 H
C12' 0.28111(13) 0.37486(12) 0.03354(12) 0.0352(3) Uani d . 1 C
H12' 0.2112 0.3597 0.0833 0.042 Uiso calc R 1 H
C13' 0.26463(16) 0.46422(14) -0.08409(14) 0.0463(4) Uani d . 1 C
C14' 0.3640(2) 0.5066(2) -0.17609(19) 0.0768(7) Uani d . 1 C
H141 0.3293 0.5730 -0.2560 0.115 Uiso calc PR 0.50 H
H142 0.4020 0.4343 -0.1895 0.115 Uiso calc PR 0.50 H
H143 0.4255 0.5401 -0.1429 0.115 Uiso calc PR 0.50 H
H144 0.4419 0.4587 -0.1362 0.115 Uiso calc PR 0.50 H
H145 0.3692 0.5973 -0.2027 0.115 Uiso calc PR 0.50 H
H146 0.3457 0.4915 -0.2493 0.115 Uiso calc PR 0.50 H
C15' 0.1379(2) 0.5264(2) -0.1352(2) 0.0760(6) Uani d . 1 C
H151 0.1422 0.5893 -0.2223 0.114 Uiso calc PR 0.50 H
H152 0.1029 0.5685 -0.0845 0.114 Uiso calc PR 0.50 H
H153 0.0865 0.4619 -0.1321 0.114 Uiso calc PR 0.50 H
H154 0.0789 0.4905 -0.0703 0.114 Uiso calc PR 0.50 H
H155 0.1181 0.5113 -0.2081 0.114 Uiso calc PR 0.50 H
H156 0.1346 0.6179 -0.1605 0.114 Uiso calc PR 0.50 H

loop_
_atom_site_aniso_label
_atom_site_aniso_U_11
_atom_site_aniso_U_22
_atom_site_aniso_U_33
_atom_site_aniso_U_12
_atom_site_aniso_U_13
_atom_site_aniso_U_23
O1 0.0187(4) 0.0391(5) 0.0294(4) -0.0072(3) 0.0017(3) -0.0150(4)
C2 0.0203(5) 0.0366(6) 0.0338(6) -0.0043(4) 0.0064(4) -0.0095(5)
C3 0.0245(6) 0.0333(6) 0.0316(6) -0.0027(4) 0.0094(4) -0.0110(5)
C4a 0.0237(5) 0.0275(5) 0.0225(5) -0.0030(4) 0.0060(4) -0.0095(4)
C4 0.0304(6) 0.0302(5) 0.0222(5) -0.0035(4) 0.0050(4) -0.0142(4)
C5a 0.0247(5) 0.0271(5) 0.0193(5) -0.0031(4) 0.0000(4) -0.0115(4)
C5 0.0317(6) 0.0341(6) 0.0235(5) -0.0038(5) -0.0036(4) -0.0166(5)
C6 0.0249(6) 0.0385(6) 0.0295(6) -0.0039(5) -0.0065(4) -0.0179(5)
C7 0.0202(5) 0.0361(6) 0.0270(5) -0.0029(4) -0.0019(4) -0.0145(5)
O71 0.0205(4) 0.0692(7) 0.0475(6) -0.0056(4) 0.0026(4) -0.0356(5)
O8 0.0182(4) 0.0353(4) 0.0248(4) -0.0033(3) 0.0013(3) -0.0173(3)
C8a 0.0190(5) 0.0262(5) 0.0188(4) -0.0025(4) 0.0016(3) -0.0104(4)
C9 0.0222(5) 0.0266(5) 0.0183(4) -0.0042(4) 0.0012(4) -0.0114(4)
C9a 0.0201(5) 0.0274(5) 0.0219(5) -0.0055(4) 0.0012(4) -0.0094(4)
O10 0.0279(4) 0.0328(4) 0.0216(4) -0.0058(3) 0.0023(3) -0.0168(3)
C1' 0.0998(14) 0.0334(7) 0.0375(7) -0.0115(8) 0.0231(8) -0.0205(6)
C2' 0.0537(8) 0.0373(7) 0.0359(7) -0.0087(6) 0.0062(6) -0.0218(6)
C3' 0.0690(11) 0.0346(7) 0.0468(8) -0.0022(7) 0.0103(7) -0.0198(6)
C4' 0.142(2) 0.0491(10) 0.0635(12) -0.0011(12) 0.0380(13) -0.0344(10)
C5' 0.0879(19) 0.094(2) 0.116(2) 0.0330(15) -0.0231(17) -0.0328(17)
O11 0.0193(4) 0.0441(5) 0.0356(5) -0.0027(3) 0.0019(3) -0.0208(4)
C12 0.0237(6) 0.0500(8) 0.0472(8) -0.0021(5) -0.0066(5) -0.0250(6)
C13 0.0292(6) 0.0481(8) 0.0419(7) -0.0012(5) -0.0093(5) -0.0253(6)
C14a 0.0284(6) 0.0335(6) 0.0284(5) -0.0022(4) -0.0042(4) -0.0173(5)
C14 0.0352(6) 0.0343(6) 0.0224(5) -0.0037(5) -0.0008(4) -0.0160(5)
C15a 0.0291(6) 0.0279(5) 0.0211(5) -0.0038(4) 0.0042(4) -0.0131(4)
C15 0.0370(6) 0.0355(6) 0.0232(5) -0.0068(5) 0.0105(5) -0.0157(5)
C16 0.0300(6) 0.0381(6) 0.0298(6) -0.0073(5) 0.0124(5) -0.0158(5)
C17 0.0235(5) 0.0350(6) 0.0289(5) -0.0048(4) 0.0071(4) -0.0129(5)
O171 0.0230(4) 0.0655(7) 0.0394(5) -0.0077(4) 0.0035(4) -0.0237(5)
O18 0.0198(4) 0.0385(4) 0.0245(4) -0.0038(3) 0.0029(3) -0.0168(3)
C18a 0.0213(5) 0.0262(5) 0.0212(5) -0.0029(4) 0.0011(4) -0.0120(4)
C19 0.0231(5) 0.0261(5) 0.0189(5) -0.0015(4) 0.0020(4) -0.0115(4)
C19a 0.0208(5) 0.0306(5) 0.0265(5) -0.0017(4) 0.0017(4) -0.0147(4)
O110 0.0269(4) 0.0329(4) 0.0185(3) -0.0006(3) 0.0017(3) -0.0139(3)
C11' 0.0387(7) 0.0366(6) 0.0283(6) -0.0043(5) 0.0020(5) -0.0208(5)
C12' 0.0450(7) 0.0325(6) 0.0299(6) 0.0016(5) 0.0055(5) -0.0165(5)
C13' 0.0594(10) 0.0348(7) 0.0380(7) -0.0008(6) 0.0027(6) -0.0101(6)
C14' 0.0831(15) 0.0705(13) 0.0474(10) -0.0201(11) 0.0138(10) 0.0049(9)
C15' 0.0764(14) 0.0579(11) 0.0584(11) 0.0186(10) -0.0045(10) 0.0031(9)

loop_
_atom_type_symbol
_atom_type_description
_atom_type_scat_dispersion_real
_atom_type_scat_dispersion_imag
_atom_type_scat_source
C C 0.0033 0.0016 'International Tables Vol C Tables 4.2.6.8 and 6.1.1.4'
H H 0.0000 0.0000 'International Tables Vol C Tables 4.2.6.8 and 6.1.1.4'
O O 0.0106 0.0060 'International Tables Vol C Tables 4.2.6.8 and 6.1.1.4'

loop_
_geom_angle_atom_site_label_1
_geom_angle_atom_site_label_2
_geom_angle_atom_site_label_3
_geom_angle
_geom_angle_publ_flag
C9a O1 C2 105.27(10) y
C3 C2 O1 112.23(11) ?
C3 C2 H2 123.9 ?
O1 C2 H2 123.9 ?
C2 C3 C4a 106.63(11) ?
C2 C3 H3 126.7 ?
C4a C3 H3 126.7 ?
C4 C4a C9a 119.31(10) ?
C4 C4a C3 135.74(11) ?
C9a C4a C3 104.94(11) ?
C4a C4 C5a 118.43(11) ?
C4a C4 H4 120.8 ?
C5a C4 H4 120.8 ?
C4 C5a C8a 120.29(10) ?
C4 C5a C5 122.90(11) ?
C8a C5a C5 116.81(10) ?
C6 C5 C5a 121.18(11) ?
C6 C5 H5 119.4 ?
C5a C5 H5 119.4 ?
C5 C6 C7 121.34(11) ?
C5 C6 H6 119.3 ?
C7 C6 H6 119.3 ?
O71 C7 O8 116.09(11) ?
O71 C7 C6 126.55(11) ?
O8 C7 C6 117.35(10) ?
C8a O8 C7 121.84(9) y
O8 C8a C9 116.04(10) ?
O8 C8a C5a 121.37(10) ?
C9 C8a C5a 122.59(10) ?
O10 C9 C9a 123.04(10) ?
O10 C9 C8a 121.76(10) ?
C9a C9 C8a 115.15(10) ?
O1 C9a C9 124.85(10) ?
O1 C9a C4a 110.93(10) ?
C9 C9a C4a 124.22(10) ?
C9 O10 C1' 112.25(10) y
O10 C1' C2' 108.89(12) ?
O10 C1' H1'1 109.9 ?
C2' C1' H1'1 109.9 ?
O10 C1' H1'2 109.9 ?
C2' C1' H1'2 109.9 ?
H1'1 C1' H1'2 108.3 ?
C3' C2' C1' 126.04(17) ?
C3' C2' H2' 117.0 ?
C1' C2' H2' 117.0 ?
C2' C3' C5' 125.85(19) ?
C2' C3' C4' 120.20(19) ?
C5' C3' C4' 113.9(2) ?
C3' C4' H41 109.5 ?
C3' C4' H42 109.5 ?
H41 C4' H42 109.5 ?
C3' C4' H43 109.5 ?
H41 C4' H43 109.5 ?
H42 C4' H43 109.5 ?
C3' C4' H44 109.5 ?
H41 C4' H44 141.1 ?
H42 C4' H44 56.3 ?
H43 C4' H44 56.3 ?
C3' C4' H45 109.5 ?
H41 C4' H45 56.3 ?
H42 C4' H45 141.1 ?
H43 C4' H45 56.3 ?
H44 C4' H45 109.5 ?
C3' C4' H46 109.5 ?
H41 C4' H46 56.3 ?
H42 C4' H46 56.3 ?
H43 C4' H46 141.1 ?
H44 C4' H46 109.5 ?
H45 C4' H46 109.5 ?
C3' C5' H51 109.5 ?
C3' C5' H52 109.5 ?
H51 C5' H52 109.5 ?
C3' C5' H53 109.5 ?
H51 C5' H53 109.5 ?
H52 C5' H53 109.5 ?
C3' C5' H54 109.5 ?
H51 C5' H54 141.1 ?
H52 C5' H54 56.3 ?
H53 C5' H54 56.3 ?
C3' C5' H55 109.5 ?
H51 C5' H55 56.3 ?
H52 C5' H55 141.1 ?
H53 C5' H55 56.3 ?
H54 C5' H55 109.5 ?
C3' C5' H56 109.5 ?
H51 C5' H56 56.3 ?
H52 C5' H56 56.3 ?
H53 C5' H56 141.1 ?
H54 C5' H56 109.5 ?
H55 C5' H56 109.5 ?
C19a O11 C12 105.30(10) y
C13 C12 O11 112.37(12) ?
C13 C12 H12 123.8 ?
O11 C12 H12 123.8 ?
C12 C13 C14a 106.55(12) ?
C12 C13 H13 126.7 ?
C14a C13 H13 126.7 ?
C14 C14a C19a 119.31(11) ?
C14 C14a C13 135.88(12) ?
C19a C14a C13 104.80(11) ?
C14a C14 C15a 118.75(11) ?
C14a C14 H14 120.6 ?
C15a C14 H14 120.6 ?
C14 C15a C18a 120.00(11) ?
C14 C15a C15 122.97(11) ?
C18a C15a C15 117.03(11) ?
C16 C15 C15a 121.04(11) ?
C16 C15 H15 119.5 ?
C15a C15 H15 119.5 ?
C15 C16 C17 121.49(11) ?
C15 C16 H16 119.3 ?
C17 C16 H16 119.3 ?
O171 C17 O18 116.21(11) ?
O171 C17 C16 126.47(12) ?
O18 C17 C16 117.32(11) ?
C18a O18 C17 121.84(10) y
O18 C18a C19 116.20(10) ?
O18 C18a C15a 121.19(10) ?
C19 C18a C15a 122.60(10) ?
O110 C19 C19a 122.61(10) ?
O110 C19 C18a 122.01(10) ?
C19a C19 C18a 115.38(10) ?
O11 C19a C19 125.13(11) ?
O11 C19a C14a 110.98(10) ?
C19 C19a C14a 123.88(11) ?
C19 O110 C11' 111.54(9) y
O110 C11' C12' 111.10(11) ?
O110 C11' H111 109.4 ?
C12' C11' H111 109.4 ?
O110 C11' H112 109.4 ?
C12' C11' H112 109.4 ?
H111 C11' H112 108.0 ?
C13' C12' C11' 127.37(14) ?
C13' C12' H12' 116.3 ?
C11' C12' H12' 116.3 ?
C12' C13' C14' 124.74(17) ?
C12' C13' C15' 120.07(16) ?
C14' C13' C15' 115.13(16) ?
C13' C14' H141 109.5 ?
C13' C14' H142 109.5 ?
H141 C14' H142 109.5 ?
C13' C14' H143 109.5 ?
H141 C14' H143 109.5 ?
H142 C14' H143 109.5 ?
C13' C14' H144 109.5 ?
H141 C14' H144 141.1 ?
H142 C14' H144 56.3 ?
H143 C14' H144 56.3 ?
C13' C14' H145 109.5 ?
H141 C14' H145 56.3 ?
H142 C14' H145 141.1 ?
H143 C14' H145 56.3 ?
H144 C14' H145 109.5 ?
C13' C14' H146 109.5 ?
H141 C14' H146 56.3 ?
H142 C14' H146 56.3 ?
H143 C14' H146 141.1 ?
H144 C14' H146 109.5 ?
H145 C14' H146 109.5 ?
C13' C15' H151 109.5 ?
C13' C15' H152 109.5 ?
H151 C15' H152 109.5 ?
C13' C15' H153 109.5 ?
H151 C15' H153 109.5 ?
H152 C15' H153 109.5 ?
C13' C15' H154 109.5 ?
H151 C15' H154 141.1 ?
H152 C15' H154 56.3 ?
H153 C15' H154 56.3 ?
C13' C15' H155 109.5 ?
H151 C15' H155 56.3 ?
H152 C15' H155 141.1 ?
H153 C15' H155 56.3 ?
H154 C15' H155 109.5 ?
C13' C15' H156 109.5 ?
H151 C15' H156 56.3 ?
H152 C15' H156 56.3 ?
H153 C15' H156 141.1 ?
H154 C15' H156 109.5 ?
H155 C15' H156 109.5 ?

loop_
_geom_bond_atom_site_label_1
_geom_bond_atom_site_label_2
_geom_bond_distance
_geom_bond_publ_flag
O1 C9a 1.3662(14) y
O1 C2 1.3897(16) y
C2 C3 1.340(2) ?
C2 H2 0.9500 ?
C3 C4a 1.4440(18) ?
C3 H3 0.9500 ?
C4a C4 1.3870(17) ?
C4a C9a 1.4033(17) ?
C4 C5a 1.3992(17) ?
C4 H4 0.9500 ?
C5a C8a 1.4059(16) ?
C5a C5 1.4396(16) ?
C5 C6 1.3409(18) ?
C5 H5 0.9500 ?
C6 C7 1.4426(18) ?
C6 H6 0.9500 ?
C7 O71 1.2121(16) y
C7 O8 1.3782(14) y
O8 C8a 1.3772(14) y
C8a C9 1.3931(15) y
C9 O10 1.3675(14) y
C9 C9a 1.3857(16) ?
O10 C1' 1.4483(19) ?
C1' C2' 1.478(2) ?
C1' H1'1 0.9900 ?
C1' H1'2 0.9900 ?
C2' C3' 1.319(2) ?
C2' H2' 0.9500 ?
C3' C5' 1.493(3) ?
C3' C4' 1.501(3) ?
C4' H41 0.9800 ?
C4' H42 0.9800 ?
C4' H43 0.9800 ?
C4' H44 0.9800 ?
C4' H45 0.9800 ?
C4' H46 0.9800 ?
C5' H51 0.9800 ?
C5' H52 0.9800 ?
C5' H53 0.9800 ?
C5' H54 0.9800 ?
C5' H55 0.9800 ?
C5' H56 0.9800 ?
O11 C19a 1.3648(15) y
O11 C12 1.3894(17) y
C12 C13 1.340(2) ?
C12 H12 0.9500 ?
C13 C14a 1.4471(19) ?
C13 H13 0.9500 ?
C14a C14 1.3870(18) ?
C14a C19a 1.4065(18) ?
C14 C15a 1.3958(18) ?
C14 H14 0.9500 ?
C15a C18a 1.4096(17) ?
C15a C15 1.4425(17) ?
C15 C16 1.3390(19) ?
C15 H15 0.9500 ?
C16 C17 1.4448(19) ?
C16 H16 0.9500 ?
C17 O171 1.2093(17) y
C17 O18 1.3838(15) y
O18 C18a 1.3766(15) y
C18a C19 1.3934(16) ?
C19 O110 1.3725(15) y
C19 C19a 1.3843(17) ?
O110 C11' 1.4657(17) y
C11' C12' 1.488(2) ?
C11' H111 0.9900 ?
C11' H112 0.9900 ?
C12' C13' 1.335(2) ?
C12' H12' 0.9500 ?
C13' C14' 1.503(3) ?
C13' C15' 1.512(3) ?
C14' H141 0.9800 ?
C14' H142 0.9800 ?
C14' H143 0.9800 ?
C14' H144 0.9800 ?
C14' H145 0.9800 ?
C14' H146 0.9800 ?
C15' H151 0.9800 ?
C15' H152 0.9800 ?
C15' H153 0.9800 ?
C15' H154 0.9800 ?
C15' H155 0.9800 ?
C15' H156 0.9800 ?

loop_
_geom_torsion_atom_site_label_1
_geom_torsion_atom_site_label_2
_geom_torsion_atom_site_label_3
_geom_torsion_atom_site_label_4
_geom_torsion
C9a O1 C2 C3 0.38(13)
O1 C2 C3 C4a -0.27(14)
C2 C3 C4a C4 -178.54(13)
C2 C3 C4a C9a 0.05(13)
C9a C4a C4 C5a -1.08(16)
C3 C4a C4 C5a 177.37(12)
C4a C4 C5a C8a 1.11(16)
C4a C4 C5a C5 -178.25(10)
C4 C5a C5 C6 177.57(11)
C8a C5a C5 C6 -1.81(17)
C5a C5 C6 C7 2.65(19)
C5 C6 C7 O71 178.14(13)
C5 C6 C7 O8 -0.42(18)
O71 C7 O8 C8a 178.60(10)
C6 C7 O8 C8a -2.69(16)
C7 O8 C8a C9 -176.98(10)
C7 O8 C8a C5a 3.56(16)
C4 C5a C8a O8 179.34(10)
C5 C5a C8a O8 -1.26(15)
C4 C5a C8a C9 -0.08(17)
C5 C5a C8a C9 179.32(10)
O8 C8a C9 O10 2.07(15)
C5a C8a C9 O10 -178.48(10)
O8 C8a C9 C9a 179.62(9)
C5a C8a C9 C9a -0.93(16)
C2 O1 C9a C9 178.70(11)
C2 O1 C9a C4a -0.33(12)
O10 C9 C9a O1 -0.42(17)
C8a C9 C9a O1 -177.93(10)
O10 C9 C9a C4a 178.49(10)
C8a C9 C9a C4a 0.97(16)
C4 C4a C9a O1 179.06(10)
C3 C4a C9a O1 0.18(13)
C4 C4a C9a C9 0.02(17)
C3 C4a C9a C9 -178.86(11)
C9a C9 O10 C1' 89.32(15)
C8a C9 O10 C1' -93.33(15)
C9 O10 C1' C2' 178.71(13)
O10 C1' C2' C3' -114.01(18)
C1' C2' C3' C5' 2.3(3)
C1' C2' C3' C4' 179.42(16)
C19a O11 C12 C13 0.13(16)
O11 C12 C13 C14a 0.38(17)
C12 C13 C14a C14 178.36(15)
C12 C13 C14a C19a -0.71(15)
C19a C14a C14 C15a -0.27(18)
C13 C14a C14 C15a -179.24(14)
C14a C14 C15a C18a -1.52(18)
C14a C14 C15a C15 177.59(11)
C14 C15a C15 C16 -179.51(12)
C18a C15a C15 C16 -0.37(18)
C15a C15 C16 C17 -1.5(2)
C15 C16 C17 O171 -178.17(13)
C15 C16 C17 O18 1.04(18)
O171 C17 O18 C18a -179.31(11)
C16 C17 O18 C18a 1.40(16)
C17 O18 C18a C19 177.56(10)
C17 O18 C18a C15a -3.36(16)
C14 C15a C18a O18 -178.06(10)
C15 C15a C18a O18 2.78(16)
C14 C15a C18a C19 0.97(17)
C15 C15a C18a C19 -178.19(10)
O18 C18a C19 O110 0.49(16)
C15a C18a C19 O110 -178.58(10)
O18 C18a C19 C19a -179.56(9)
C15a C18a C19 C19a 1.37(16)
C12 O11 C19a C19 178.11(12)
C12 O11 C19a C14a -0.61(14)
O110 C19 C19a O11 -1.90(18)
C18a C19 C19a O11 178.15(10)
O110 C19 C19a C14a 176.66(10)
C18a C19 C19a C14a -3.29(17)
C14 C14a C19a O11 -178.43(11)
C13 C14a C19a O11 0.82(14)
C14 C14a C19a C19 2.84(18)
C13 C14a C19a C19 -177.91(12)
C19a C19 O110 C11' -94.96(13)
C18a C19 O110 C11' 84.99(13)
C19 O110 C11' C12' 63.13(13)
O110 C11' C12' C13' -105.50(17)
C11' C12' C13' C14' -2.8(3)
C11' C12' C13' C15' 174.31(17)
